data_7704524
loop_
_publ_author_name
'Burt, Liam K.'
'Hill, Anthony F.'

_publ_section_title
;
 Heterobimetallic \m<sub>2</sub>-carbido complexes of platinum and
 tungsten.
;
_journal_issue 24
_journal_name_full 'Dalton transactions (Cambridge, England : 2003)'
_journal_page_first 8143
_journal_page_last 8161
_journal_paper_doi 10.1039/d0dt01617a
_journal_volume 49
_journal_year 2020
_chemical_formula_moiety 'C44 H46 B Br N6 O2 P2 Pt W, 2(C2 H3 N)'
_chemical_formula_sum 'C48 H52 B Br N8 O2 P2 Pt W'
_chemical_formula_weight 1304.57
_chemical_properties_physical Air-sensitive,Heat-sensitive,Oxygen-sensitive,Light-sensitive,Photo-sensitive
_space_group_crystal_system monoclinic
_space_group_IT_number 4
_space_group_name_Hall 'P 2yb'
_space_group_name_H-M_alt 'P 1 21 1'
_atom_sites_solution_hydrogens mixed
_atom_sites_solution_primary dual
_audit_creation_date 2020-04-17
_audit_creation_method
;
Olex2 1.3
(compiled 2020.02.04 svn.rd84adfe8 for OlexSys, GUI svn.r6032)
;
_audit_update_record
;
2020-04-18 deposited with the CCDC.	2020-05-29 downloaded from the CCDC.
;
_cell_angle_alpha 90
_cell_angle_beta 108.0110(10)
_cell_angle_gamma 90
_cell_formula_units_Z 2
_cell_length_a 12.18910(10)
_cell_length_b 10.52850(10)
_cell_length_c 19.67920(10)
_cell_measurement_reflns_used 45224
_cell_measurement_temperature 150.00(10)
_cell_measurement_theta_max 73.6030
_cell_measurement_theta_min 4.7100
_cell_volume 2401.73(4)
_computing_cell_refinement 'CrysAlisPro 1.171.40.36a (Rigaku OD, 2018)'
_computing_data_collection 'CrysAlisPro 1.171.40.36a (Rigaku OD, 2018)'
_computing_data_reduction 'CrysAlisPro 1.171.40.36a (Rigaku OD, 2018)'
_computing_molecular_graphics 'Olex2 1.3 (Dolomanov et al., 2009)'
_computing_publication_material 'Olex2 1.3 (Dolomanov et al., 2009)'
_computing_structure_refinement 'SHELXL 2018/3 (Sheldrick, 2015)'
_computing_structure_solution 'SHELXT 2014/5 (Sheldrick, 2014)'
_diffrn_ambient_environment N~2~
_diffrn_ambient_temperature 150.00(10)
_diffrn_detector 'CCD plate'
_diffrn_detector_area_resol_mean 8.1297
_diffrn_detector_type EosS2
_diffrn_measured_fraction_theta_full 1.000
_diffrn_measured_fraction_theta_max 0.997
_diffrn_measurement_details
;
List of Runs (angles in degrees, time in seconds):

  # Type    Start    End  Width  t~exp~   \w     \q     \k     \f   Frames
#--------------------------------------------------------------------------
  1  \w   -104.00 -20.00   1.00    1.15    --  -36.95 -57.00-180.00   84
  2  \w      5.00  31.00   1.00    1.15    --   36.95  86.00 -81.97   26
  3  \w      6.00  76.00   1.00    1.15    --   36.95 -99.00   0.00   70
  4  \w      3.00  29.00   1.00    1.15    --   36.95  90.00-171.38   26
  5  \w    -32.00 106.00   1.00    1.15    --   36.95   0.00   0.00  138
  6  \w     10.00  42.00   1.00    1.15    --   36.95  78.00 -54.12   32
  7  \w     18.00 106.00   1.00    1.15    --   36.95  38.00 150.00   88
  8  \w     20.00 104.00   1.00    1.15    --   36.95  57.00-180.00   84
  9  \w     20.00 104.00   1.00    1.15    --   36.95  57.00 -30.00   84
 10  \w    -21.00  64.00   1.00    1.15    --   36.95 -77.00   0.00   85
 11  \w     27.00  90.00   1.00    1.15    --   36.95-125.00  90.00   63
 12  \w     41.00 136.00   1.00    4.61    --  111.00 -25.00  90.00   95
 13  \w     42.00 106.00   1.00    4.61    --  111.00 -92.00   0.00   64
 14  \w     86.00 178.00   1.00    4.61    --  111.00  25.00 -30.00   92
 15  \w     41.00 109.00   1.00    4.61    --  111.00-111.00-180.00   68
 16  \w     41.00 109.00   1.00    4.61    --  111.00-111.00  60.00   68
 17  \w     41.00 109.00   1.00    4.61    --  111.00-111.00  90.00   68
 18  \w     41.00 109.00   1.00    4.61    --  111.00-111.00-150.00   68
 19  \w     61.00 146.00   1.00    4.61    --  111.00 178.00-180.00   85
 20  \w     61.00 146.00   1.00    4.61    --  111.00 178.00 -30.00   85
 21  \w     42.00 106.00   1.00    4.61    --  111.00 -92.00-180.00   64
 22  \w     44.00 131.00   1.00    4.61    --  111.00 -64.00-120.00   87
 23  \w     61.00 146.00   1.00    4.61    --  111.00 178.00   0.00   85
 24  \w     91.00 178.00   1.00    4.61    --  111.00  64.00 -90.00   87
 25  \w     92.00 178.00   1.00    4.61    --  111.00  38.00   0.00   86
 26  \w     41.00 109.00   1.00    4.61    --  111.00-111.00 -30.00   68
 27  \w     43.00 138.00   1.00    4.61    --  111.00 -77.00  90.00   95
 28  \w     65.00 178.00   1.00    4.61    --  111.00  12.00 -60.00  113
 29  \w     42.00 130.00   1.00    4.61    --  111.00 -38.00 150.00   88
 30  \w     44.00 131.00   1.00    4.61    --  111.00 -64.00  90.00   87
 31  \w     41.00 157.00   1.00    4.61    --  111.00 -12.00  90.00  116
 32  \w     43.00 138.00   1.00    4.61    --  111.00 -77.00-150.00   95
 33  \w     42.00 130.00   1.00    4.61    --  111.00 -38.00  90.00   88
 34  \w     41.00 109.00   1.00    4.61    --  111.00-111.00 -90.00   68
 35  \w     43.00 138.00   1.00    4.61    --  111.00 -77.00  30.00   95
 36  \w     41.00 157.00   1.00    4.61    --  111.00 -12.00 -30.00  116
 37  \w     41.00 109.00   1.00    4.61    --  111.00-111.00  30.00   68
 38  \w     42.00 106.00   1.00    4.61    --  111.00 -92.00  90.00   64
 39  \w     41.00 109.00   1.00    4.61    --  111.00-111.00 150.00   68
 40  \w     41.00 109.00   1.00    4.61    --  111.00-111.00 120.00   68
 41  \w     42.00 106.00   1.00    4.61    --  111.00 -92.00 -30.00   64
 42  \w     43.00 128.00   1.00    4.61    --  111.00 -50.00 -60.00   85
 43  \w     92.00 178.00   1.00    4.61    --  111.00  38.00 120.00   86
 44  \w     43.00 138.00   1.00    4.61    --  111.00 -77.00 -60.00   95
 45  \w     42.00 130.00   1.00    4.61    --  111.00 -38.00 -60.00   88
 46  \w     42.00 130.00   1.00    4.61    --  111.00 -38.00-150.00   88
 47  \w     41.00 109.00   1.00    4.61    --  111.00-111.00-120.00   68
 48  \w    103.00 178.00   1.00    4.61    --  111.00  77.00-120.00   75
 49  \w     42.00 106.00   1.00    4.61    --  111.00 -92.00  30.00   64
 50  \w     44.00 131.00   1.00    4.61    --  111.00 -64.00 -90.00   87
 51  \w     40.00 139.00   1.00    4.61    --  111.00 -21.00 -51.35   99
 52  \w    -21.00  64.00   1.00    1.15    --   36.95 -77.00-120.00   85
 53  \w      4.00  30.00   1.00    1.15    --   36.95  89.00  64.31   26
 54  \w    -30.00  54.00   1.00    1.15    --   36.95 -57.00-180.00   84
 55  \w      4.00  30.00   1.00    1.15    --   36.95  88.00  -5.20   26
 56  \w      5.00  31.00   1.00    1.15    --   36.95  87.00 106.37   26
 57  \w    -32.00  56.00   1.00    1.15    --   36.95 -38.00-120.00   88
 58  \w    -32.00  56.00   1.00    1.15    --   36.95 -38.00  90.00   88
 59  \w     20.00 104.00   1.00    1.15    --   36.95  57.00  90.00   84
 60  \w     20.00 104.00   1.00    1.15    --   36.95  57.00 150.00   84
 61  \w     18.00 106.00   1.00    1.15    --   36.95  38.00  60.00   88
;
_diffrn_measurement_device 'four-circle diffractometer'
_diffrn_measurement_device_type 'SuperNova, Dual, Cu at home/near, EosS2'
_diffrn_measurement_method '\w scans'
_diffrn_orient_matrix_type 'CrysAlisPro convention (1999,Acta A55,543-557)'
_diffrn_orient_matrix_UB_11 -0.0847443000
_diffrn_orient_matrix_UB_12 -0.0692532000
_diffrn_orient_matrix_UB_13 -0.0638030000
_diffrn_orient_matrix_UB_21 -0.0050620000
_diffrn_orient_matrix_UB_22 -0.1124668000
_diffrn_orient_matrix_UB_23 0.0490292000
_diffrn_orient_matrix_UB_31 -0.1022313000
_diffrn_orient_matrix_UB_32 0.0630410000
_diffrn_orient_matrix_UB_33 0.0173594000
_diffrn_radiation_monochromator mirror
_diffrn_radiation_probe x-ray
_diffrn_radiation_type 'Cu K\a'
_diffrn_radiation_wavelength 1.54184
_diffrn_reflns_av_R_equivalents 0.0439
_diffrn_reflns_av_unetI/netI 0.0278
_diffrn_reflns_Laue_measured_fraction_full 1.000
_diffrn_reflns_Laue_measured_fraction_max 0.997
_diffrn_reflns_limit_h_max 11
_diffrn_reflns_limit_h_min -15
_diffrn_reflns_limit_k_max 13
_diffrn_reflns_limit_k_min -12
_diffrn_reflns_limit_l_max 24
_diffrn_reflns_limit_l_min -23
_diffrn_reflns_number 56214
_diffrn_reflns_point_group_measured_fraction_full 0.991
_diffrn_reflns_point_group_measured_fraction_max 0.983
_diffrn_reflns_theta_full 67.684
_diffrn_reflns_theta_max 73.909
_diffrn_reflns_theta_min 3.813
_diffrn_source 'micro-focus sealed X-ray tube'
_diffrn_source_type 'SuperNova (Cu) X-ray Source'
_exptl_absorpt_coefficient_mu 11.712
_exptl_absorpt_correction_T_max 1.00000
_exptl_absorpt_correction_T_min 0.56454
_exptl_absorpt_correction_type multi-scan
_exptl_absorpt_process_details
;
CrysAlisPro 1.171.40.36a (Rigaku Oxford Diffraction, 2018)
Empirical absorption correction using spherical harmonics,
 implemented in SCALE3 ABSPACK scaling algorithm.
;
_exptl_crystal_colour 'clear light orange'
_exptl_crystal_colour_lustre clear
_exptl_crystal_colour_modifier light
_exptl_crystal_colour_primary orange
_exptl_crystal_density_diffrn 1.804
_exptl_crystal_description needle
_exptl_crystal_F_000 1268
_exptl_crystal_preparation 'Vap. Diff. Et2O into MeCN @ 0 degrees celcius'
_exptl_crystal_size_max 0.24
_exptl_crystal_size_mid 0.114
_exptl_crystal_size_min 0.038
_refine_diff_density_max 1.131
_refine_diff_density_min -1.111
_refine_diff_density_rms 0.099
_refine_ls_abs_structure_details
;
 Flack x determined using 4370 quotients [(I+)-(I-)]/[(I+)+(I-)]
 (Parsons, Flack and Wagner, Acta Cryst. B69 (2013) 249-259).
;
_refine_ls_abs_structure_Flack -0.034(7)
_refine_ls_extinction_method none
_refine_ls_goodness_of_fit_ref 1.049
_refine_ls_hydrogen_treatment mixed
_refine_ls_matrix_type full
_refine_ls_number_parameters 588
_refine_ls_number_reflns 9573
_refine_ls_number_restraints 2
_refine_ls_restrained_S_all 1.049
_refine_ls_R_factor_all 0.0272
_refine_ls_R_factor_gt 0.0271
_refine_ls_shift/su_max 0.001
_refine_ls_shift/su_mean 0.000
_refine_ls_structure_factor_coef Fsqd
_refine_ls_weighting_details 'w=1/[\s^2^(Fo^2^)+(0.0558P)^2^+1.7696P] where P=(Fo^2^+2Fc^2^)/3'
_refine_ls_weighting_scheme calc
_refine_ls_wR_factor_gt 0.0732
_refine_ls_wR_factor_ref 0.0733
_reflns_Friedel_coverage 0.865
_reflns_Friedel_fraction_full 0.981
_reflns_Friedel_fraction_max 0.967
_reflns_number_gt 9520
_reflns_number_total 9573
_reflns_threshold_expression 'I > 2\s(I)'
_cod_data_source_file d0dt01617a2.cif
_cod_data_source_block 5
_cod_depositor_comments 'Adding full bibliography for 7704524--7704531.cif.'
_cod_database_code 7704524
_shelx_shelxl_version_number 2018/3
_chemical_oxdiff_formula 'C96 H104 B2 Br2 N16 O4 P4 Pt2 W2'
_chemical_oxdiff_usercomment 'Vap diff. Et2O in MeCN'
_shelx_space_group_comment
;
The symmetry employed for this shelxl refinement is uniquely defined
by the following loop, which should always be used as a source of
symmetry information in preference to the above space-group names.
They are only intended as comments.
;
_reflns_odcompleteness_completeness 99.07
_reflns_odcompleteness_iscentric 1
_reflns_odcompleteness_theta 74.33
_olex2_refinement_description
;
1. Fixed Uiso
 At 1.2 times of:
  All B(H) groups, All C(H) groups, All C(H,H) groups
 At 1.5 times of:
  All C(H,H,H) groups
2. Restrained distances
 B1-H1
 1.15 with sigma of 0.02
3.a Secondary CH2 refined with riding coordinates:
 C20(H20A,H20B), C21(H21A,H21B)
3.b Aromatic/amide H refined with riding coordinates:
 C6(H6), C11(H11), C16(H16), C31(H31), C32(H32), C33(H33), C34(H34), C35(H35),
 C41(H41), C42(H42), C43(H43), C44(H44), C45(H45), C51(H51), C52(H52), C53(H53),
  C54(H54), C55(H55), C61(H61), C62(H62), C63(H63), C64(H64), C65(H65)
3.c Idealised Me refined as rotating group:
 C4(H4A,H4B,H4C), C8(H8A,H8B,H8C), C9(H9A,H9B,H9C), C13(H13A,H13B,H13C),
 C14(H14A,H14B,H14C), C18(H18A,H18B,H18C), C67(H67A,H67B,H67C), C69(H69A,H69B,
 H69C)
;
_ins_header
;
TITL LB008_2_scale in P2(1) 
REM P2(1) (#4 in standard setting)
CELL 1.54184  12.189082  10.528521  19.679215  90.0000 108.0114  90.0000
ZERR    2.00   0.000068   0.000051   0.000133   0.0000   0.0007   0.0000
LATT -1
SYMM -x, y+1/2,-z 
SFAC C H B N O P Br W Pt
UNIT 192.00 208.00 4.00 32.00 8.00 8.00 4.00 4.00 4.00
TREF
HKLF 4
END
;
_olex2_submission_original_sample_id LB008
_olex2_submission_special_instructions 'No special instructions were received'
_oxdiff_exptl_absorpt_empirical_details
;
Empirical correction (ABSPACK) includes:
- Absorption correction using spherical harmonics
- Frame scaling
;
_oxdiff_exptl_absorpt_empirical_full_max 1.590
_oxdiff_exptl_absorpt_empirical_full_min 0.723

loop_
_space_group_symop_operation_xyz
'x, y, z'
'-x, y+1/2, -z'

loop_
_atom_site_label
_atom_site_type_symbol
_atom_site_fract_x
_atom_site_fract_y
_atom_site_fract_z
_atom_site_U_iso_or_equiv
_atom_site_adp_type
_atom_site_occupancy
_atom_site_site_symmetry_order
_atom_site_calc_flag
_atom_site_refinement_flags_posn
_atom_site_refinement_flags_adp
_atom_site_refinement_flags_occupancy
_atom_site_disorder_assembly
_atom_site_disorder_group
Pt1 Pt 0.67653(2) 0.42450(2) 0.36643(2) 0.01598(8) Uani 1 1 d . . . . .
W1 W 0.43083(2) 0.33535(3) 0.19950(2) 0.01585(8) Uani 1 1 d . . . . .
Br1 Br 0.69743(7) 0.19483(8) 0.39416(4) 0.02944(16) Uani 1 1 d . . . . .
P1 P 0.84046(13) 0.47490(16) 0.46093(9) 0.0171(3) Uani 1 1 d . . . . .
P2 P 0.66541(14) 0.63194(15) 0.34380(9) 0.0171(3) Uani 1 1 d . . . . .
O1 O 0.3110(6) 0.2310(6) 0.3073(4) 0.0414(15) Uani 1 1 d . . . . .
O2 O 0.5517(6) 0.0699(6) 0.2288(3) 0.0344(12) Uani 1 1 d . . . . .
N1 N 0.2909(5) 0.2585(6) 0.0980(3) 0.0223(12) Uani 1 1 d . . . . .
N2 N 0.2512(5) 0.3347(6) 0.0383(3) 0.0192(10) Uani 1 1 d . . . . .
N3 N 0.5047(5) 0.3938(5) 0.1140(3) 0.0192(10) Uani 1 1 d . . . . .
N4 N 0.4385(5) 0.4528(5) 0.0524(3) 0.0193(11) Uani 1 1 d . . . . .
N5 N 0.3217(4) 0.5101(5) 0.1659(3) 0.0170(10) Uani 1 1 d . . . . .
N6 N 0.2841(5) 0.5494(6) 0.0953(3) 0.0192(11) Uani 1 1 d . . . . .
C1 C 0.5439(6) 0.3882(6) 0.2798(3) 0.0159(11) Uani 1 1 d . . . . .
C2 C 0.3524(7) 0.2717(7) 0.2677(4) 0.0265(14) Uani 1 1 d . . . . .
C3 C 0.5104(6) 0.1676(7) 0.2178(3) 0.0241(14) Uani 1 1 d . . . . .
C4 C 0.2387(7) 0.0472(8) 0.1361(5) 0.0347(17) Uani 1 1 d . . . . .
H4A H 0.249442 -0.031218 0.114101 0.052 Uiso 1 1 calc R U . . .
H4B H 0.171043 0.041238 0.151150 0.052 Uiso 1 1 calc R U . . .
H4C H 0.304768 0.063456 0.176835 0.052 Uiso 1 1 calc R U . . .
C5 C 0.2241(6) 0.1537(7) 0.0833(4) 0.0256(14) Uani 1 1 d . . . . .
C6 C 0.1440(6) 0.1640(8) 0.0154(4) 0.0293(16) Uani 1 1 d . . . . .
H6 H 0.088882 0.104073 -0.007439 0.035 Uiso 1 1 calc R U . . .
C7 C 0.1624(6) 0.2787(8) -0.0109(4) 0.0276(15) Uani 1 1 d . . . . .
C8 C 0.0980(7) 0.3423(10) -0.0802(4) 0.0360(16) Uani 1 1 d . . . . .
H8A H 0.061357 0.417935 -0.070537 0.054 Uiso 1 1 calc R U . . .
H8B H 0.040447 0.285402 -0.108697 0.054 Uiso 1 1 calc R U . . .
H8C H 0.150956 0.364248 -0.105679 0.054 Uiso 1 1 calc R U . . .
C9 C 0.7101(6) 0.3317(8) 0.1682(4) 0.0302(15) Uani 1 1 d . . . . .
H9A H 0.712091 0.367412 0.213446 0.045 Uiso 1 1 calc R U . . .
H9B H 0.781553 0.349226 0.159094 0.045 Uiso 1 1 calc R U . . .
H9C H 0.699160 0.241480 0.169154 0.045 Uiso 1 1 calc R U . . .
C10 C 0.6125(6) 0.3893(7) 0.1103(4) 0.0247(14) Uani 1 1 d . . . . .
C11 C 0.6154(6) 0.4459(7) 0.0463(4) 0.0279(15) Uani 1 1 d . . . . .
H11 H 0.679343 0.454022 0.030397 0.033 Uiso 1 1 calc R U . . .
C12 C 0.5060(6) 0.4865(7) 0.0120(4) 0.0255(14) Uani 1 1 d . . . . .
C13 C 0.4617(8) 0.5620(9) -0.0552(4) 0.0339(16) Uani 1 1 d . . . . .
H13A H 0.405013 0.513177 -0.090196 0.051 Uiso 1 1 calc R U . . .
H13B H 0.524433 0.582205 -0.073153 0.051 Uiso 1 1 calc R U . . .
H13C H 0.427250 0.639070 -0.045468 0.051 Uiso 1 1 calc R U . . .
C14 C 0.3027(6) 0.5821(7) 0.2814(4) 0.0267(15) Uani 1 1 d . . . . .
H14A H 0.238701 0.539133 0.289930 0.040 Uiso 1 1 calc R U . . .
H14B H 0.310848 0.665057 0.302649 0.040 Uiso 1 1 calc R U . . .
H14C H 0.371975 0.534200 0.302183 0.040 Uiso 1 1 calc R U . . .
C15 C 0.2818(5) 0.5943(6) 0.2034(4) 0.0194(12) Uani 1 1 d . . . . .
C16 C 0.2200(6) 0.6894(7) 0.1576(4) 0.0251(13) Uani 1 1 d . . . . .
H16 H 0.183946 0.759444 0.170077 0.030 Uiso 1 1 calc R U . . .
C17 C 0.2235(6) 0.6579(7) 0.0901(4) 0.0239(13) Uani 1 1 d . . . . .
C18 C 0.1725(7) 0.7246(8) 0.0202(4) 0.0309(16) Uani 1 1 d . . . . .
H18A H 0.233294 0.756554 0.003465 0.046 Uiso 1 1 calc R U . . .
H18B H 0.125413 0.794026 0.026461 0.046 Uiso 1 1 calc R U . . .
H18C H 0.125973 0.666111 -0.014204 0.046 Uiso 1 1 calc R U . . .
C20 C 0.8453(6) 0.6483(7) 0.4671(4) 0.0218(13) Uani 1 1 d . . . . .
H20A H 0.794162 0.678135 0.492894 0.026 Uiso 1 1 calc R U . . .
H20B H 0.923045 0.676404 0.492396 0.026 Uiso 1 1 calc R U . . .
C21 C 0.8073(6) 0.7011(7) 0.3912(4) 0.0224(13) Uani 1 1 d . . . . .
H21A H 0.862856 0.678574 0.366986 0.027 Uiso 1 1 calc R U . . .
H21B H 0.801765 0.792907 0.392178 0.027 Uiso 1 1 calc R U . . .
C30 C 0.8616(5) 0.4193(7) 0.5516(3) 0.0202(12) Uani 1 1 d . . . . .
C31 C 0.8418(7) 0.4970(8) 0.6042(4) 0.0305(15) Uani 1 1 d . . . . .
H31 H 0.818931 0.580865 0.593730 0.037 Uiso 1 1 calc R U . . .
C32 C 0.8562(8) 0.4487(9) 0.6722(4) 0.0366(19) Uani 1 1 d . . . . .
H32 H 0.842685 0.500510 0.707063 0.044 Uiso 1 1 calc R U . . .
C33 C 0.8902(7) 0.3254(9) 0.6881(4) 0.0329(16) Uani 1 1 d . . . . .
H33 H 0.901963 0.294671 0.734083 0.039 Uiso 1 1 calc R U . . .
C34 C 0.9071(7) 0.2460(8) 0.6358(4) 0.0313(15) Uani 1 1 d . . . . .
H34 H 0.927703 0.161525 0.646274 0.038 Uiso 1 1 calc R U . . .
C35 C 0.8931(6) 0.2938(7) 0.5677(4) 0.0236(13) Uani 1 1 d . . . . .
H35 H 0.904874 0.240992 0.532763 0.028 Uiso 1 1 calc R U . . .
C40 C 0.9732(6) 0.4347(7) 0.4424(3) 0.0205(12) Uani 1 1 d . . . . .
C41 C 1.0804(6) 0.4733(7) 0.4886(4) 0.0222(13) Uani 1 1 d . . . . .
H41 H 1.084144 0.515200 0.530858 0.027 Uiso 1 1 calc R U . . .
C42 C 1.1809(6) 0.4495(7) 0.4720(4) 0.0281(16) Uani 1 1 d . . . . .
H42 H 1.251413 0.476532 0.502759 0.034 Uiso 1 1 calc R U . . .
C43 C 1.1771(7) 0.3857(7) 0.4097(4) 0.0296(16) Uani 1 1 d . . . . .
H43 H 1.244854 0.369213 0.399029 0.036 Uiso 1 1 calc R U . . .
C44 C 1.0721(7) 0.3466(8) 0.3635(4) 0.0301(14) Uani 1 1 d . . . . .
H44 H 1.069659 0.303773 0.321747 0.036 Uiso 1 1 calc R U . . .
C45 C 0.9696(6) 0.3710(7) 0.3791(4) 0.0257(14) Uani 1 1 d . . . . .
H45 H 0.899228 0.345124 0.347609 0.031 Uiso 1 1 calc R U . . .
C50 C 0.5701(6) 0.7186(7) 0.3826(4) 0.0221(13) Uani 1 1 d . . . . .
C51 C 0.5509(6) 0.8491(8) 0.3706(4) 0.0289(14) Uani 1 1 d . . . . .
H51 H 0.583266 0.891899 0.340095 0.035 Uiso 1 1 calc R U . . .
C52 C 0.4840(7) 0.9135(9) 0.4040(5) 0.0390(18) Uani 1 1 d . . . . .
H52 H 0.468871 0.999478 0.394815 0.047 Uiso 1 1 calc R U . . .
C53 C 0.4384(7) 0.8501(11) 0.4517(5) 0.042(2) Uani 1 1 d . . . . .
H53 H 0.394058 0.894054 0.474756 0.051 Uiso 1 1 calc R U . . .
C54 C 0.4595(7) 0.7225(10) 0.4645(4) 0.0379(19) Uani 1 1 d . . . . .
H54 H 0.430314 0.680883 0.496854 0.045 Uiso 1 1 calc R U . . .
C55 C 0.5240(7) 0.6555(8) 0.4293(4) 0.0298(15) Uani 1 1 d . . . . .
H55 H 0.536183 0.568825 0.437150 0.036 Uiso 1 1 calc R U . . .
C60 C 0.6366(6) 0.6812(6) 0.2520(3) 0.0203(12) Uani 1 1 d . . . . .
C61 C 0.5331(6) 0.7356(8) 0.2119(4) 0.0265(14) Uani 1 1 d . . . . .
H61 H 0.475238 0.750832 0.232589 0.032 Uiso 1 1 calc R U . . .
C62 C 0.5160(7) 0.7672(8) 0.1406(4) 0.0328(17) Uani 1 1 d . . . . .
H62 H 0.446753 0.803804 0.113683 0.039 Uiso 1 1 calc R U . . .
C63 C 0.6015(8) 0.7442(8) 0.1099(4) 0.0346(17) Uani 1 1 d . . . . .
H63 H 0.590241 0.766942 0.062594 0.042 Uiso 1 1 calc R U . . .
C64 C 0.7045(8) 0.6874(8) 0.1491(4) 0.0341(17) Uani 1 1 d . . . . .
H64 H 0.760863 0.669596 0.127674 0.041 Uiso 1 1 calc R U . . .
C65 C 0.7227(7) 0.6576(7) 0.2200(4) 0.0266(14) Uani 1 1 d . . . . .
H65 H 0.792335 0.621646 0.246736 0.032 Uiso 1 1 calc R U . . .
B1 B 0.3083(6) 0.4661(7) 0.0370(4) 0.0202(14) Uani 1 1 d D . . . .
H1 H 0.261(7) 0.515(9) -0.016(3) 0.024 Uiso 1 1 d D U . . .
N7 N 0.9754(8) 0.5572(10) 0.2039(6) 0.055(2) Uani 1 1 d . . . . .
C66 C 1.0092(7) 0.4772(9) 0.1758(5) 0.0350(17) Uani 1 1 d . . . . .
C67 C 1.0527(9) 0.3775(10) 0.1415(6) 0.051(2) Uani 1 1 d . . . . .
H67A H 1.052387 0.405170 0.095016 0.076 Uiso 1 1 calc R U . . .
H67B H 1.004592 0.303724 0.136927 0.076 Uiso 1 1 calc R U . . .
H67C H 1.130051 0.356828 0.169758 0.076 Uiso 1 1 calc R U . . .
N8 N 1.0635(10) 0.6113(13) 0.8076(7) 0.071(3) Uani 1 1 d . . . . .
C68 C 1.1088(9) 0.5636(11) 0.7723(7) 0.051(2) Uani 1 1 d . . . . .
C69 C 1.1671(10) 0.4997(13) 0.7285(7) 0.060(3) Uani 1 1 d . . . . .
H69A H 1.112220 0.451202 0.692286 0.089 Uiso 1 1 calc R U . . .
H69B H 1.224881 0.444008 0.757763 0.089 Uiso 1 1 calc R U . . .
H69C H 1.202909 0.561487 0.706353 0.089 Uiso 1 1 calc R U . . .

loop_
_atom_site_aniso_label
_atom_site_aniso_U_11
_atom_site_aniso_U_22
_atom_site_aniso_U_33
_atom_site_aniso_U_23
_atom_site_aniso_U_13
_atom_site_aniso_U_12
Pt1 0.01771(12) 0.01427(13) 0.01547(12) -0.00049(9) 0.00442(9) 0.00001(9)
W1 0.01678(13) 0.01482(14) 0.01555(13) -0.00005(10) 0.00443(10) -0.00040(10)
Br1 0.0367(4) 0.0205(3) 0.0280(4) 0.0023(3) 0.0055(3) 0.0006(3)
P1 0.0183(7) 0.0160(7) 0.0158(7) -0.0019(5) 0.0035(6) 0.0005(6)
P2 0.0193(7) 0.0146(8) 0.0170(7) 0.0014(6) 0.0053(5) 0.0006(6)
O1 0.055(4) 0.038(3) 0.045(3) 0.004(3) 0.037(3) -0.009(3)
O2 0.048(3) 0.021(3) 0.030(3) 0.003(2) 0.007(2) 0.009(2)
N1 0.023(3) 0.026(3) 0.019(3) 0.002(2) 0.008(2) 0.001(2)
N2 0.022(2) 0.022(3) 0.013(2) 0.002(2) 0.0041(19) 0.003(2)
N3 0.020(2) 0.019(3) 0.020(2) 0.001(2) 0.008(2) -0.001(2)
N4 0.025(3) 0.018(3) 0.017(2) 0.0033(19) 0.009(2) 0.001(2)
N5 0.022(2) 0.014(2) 0.015(2) 0.001(2) 0.0051(19) 0.004(2)
N6 0.019(2) 0.017(3) 0.021(3) 0.003(2) 0.006(2) 0.003(2)
C1 0.022(3) 0.008(3) 0.018(3) -0.002(2) 0.007(2) -0.005(2)
C2 0.032(3) 0.019(3) 0.027(3) -0.006(3) 0.008(3) -0.002(3)
C3 0.028(3) 0.030(4) 0.014(3) -0.006(3) 0.005(2) -0.003(3)
C4 0.040(4) 0.022(4) 0.039(4) 0.001(3) 0.008(3) -0.009(3)
C5 0.026(3) 0.021(3) 0.033(4) -0.005(3) 0.013(3) -0.004(3)
C6 0.024(3) 0.034(4) 0.028(4) -0.010(3) 0.005(3) -0.007(3)
C7 0.025(3) 0.032(4) 0.024(3) -0.015(3) 0.006(3) -0.003(3)
C8 0.032(3) 0.039(4) 0.030(4) -0.003(4) 0.000(3) 0.001(4)
C9 0.021(3) 0.030(4) 0.040(4) 0.002(3) 0.009(3) 0.002(3)
C10 0.022(3) 0.023(3) 0.032(3) -0.004(3) 0.013(3) -0.002(2)
C11 0.028(3) 0.027(4) 0.036(4) -0.004(3) 0.020(3) -0.004(3)
C12 0.034(3) 0.021(3) 0.027(3) -0.001(3) 0.017(3) -0.003(3)
C13 0.046(4) 0.033(4) 0.029(4) 0.006(3) 0.020(3) -0.002(3)
C14 0.029(3) 0.029(4) 0.024(3) -0.005(3) 0.011(3) 0.004(3)
C15 0.020(3) 0.017(3) 0.024(3) -0.003(2) 0.009(2) 0.000(2)
C16 0.023(3) 0.022(3) 0.033(4) 0.001(3) 0.012(3) 0.000(3)
C17 0.024(3) 0.023(3) 0.025(3) 0.007(3) 0.008(3) 0.002(3)
C18 0.033(4) 0.031(4) 0.031(4) 0.006(3) 0.011(3) 0.007(3)
C20 0.024(3) 0.017(3) 0.021(3) -0.005(2) 0.004(2) -0.004(2)
C21 0.022(3) 0.019(3) 0.024(3) -0.002(3) 0.004(2) -0.005(3)
C30 0.017(3) 0.023(3) 0.019(3) -0.002(3) 0.004(2) -0.002(3)
C31 0.037(4) 0.029(4) 0.027(4) -0.003(3) 0.013(3) 0.000(3)
C32 0.044(4) 0.047(5) 0.023(3) -0.010(3) 0.015(3) -0.006(4)
C33 0.036(4) 0.041(4) 0.023(3) 0.002(3) 0.012(3) -0.008(4)
C34 0.034(4) 0.033(4) 0.029(4) 0.008(3) 0.012(3) -0.003(3)
C35 0.029(3) 0.025(3) 0.019(3) -0.002(3) 0.010(3) 0.002(3)
C40 0.026(3) 0.017(3) 0.020(3) 0.004(3) 0.008(2) 0.002(3)
C41 0.024(3) 0.021(3) 0.022(3) 0.001(2) 0.007(3) -0.002(3)
C42 0.025(3) 0.027(4) 0.033(4) 0.005(3) 0.010(3) -0.001(3)
C43 0.031(3) 0.028(4) 0.037(4) 0.009(3) 0.021(3) 0.005(3)
C44 0.039(4) 0.032(4) 0.024(3) 0.001(3) 0.016(3) 0.005(3)
C45 0.029(3) 0.027(4) 0.020(3) 0.000(3) 0.005(2) 0.002(3)
C50 0.021(3) 0.020(3) 0.025(3) 0.000(3) 0.006(2) 0.002(2)
C51 0.026(3) 0.021(3) 0.038(4) -0.002(3) 0.009(3) -0.001(3)
C52 0.035(4) 0.026(4) 0.053(5) -0.010(4) 0.010(3) 0.008(3)
C53 0.031(4) 0.049(5) 0.048(5) -0.019(4) 0.015(3) 0.006(4)
C54 0.034(4) 0.052(6) 0.033(4) -0.009(4) 0.018(3) 0.002(4)
C55 0.031(3) 0.035(4) 0.026(3) 0.003(3) 0.012(3) 0.004(3)
C60 0.027(3) 0.017(3) 0.018(3) 0.001(2) 0.008(2) -0.004(2)
C61 0.026(3) 0.027(4) 0.026(3) 0.005(3) 0.007(3) 0.000(3)
C62 0.037(4) 0.029(4) 0.026(4) 0.008(3) 0.000(3) -0.003(3)
C63 0.054(5) 0.029(4) 0.021(3) 0.003(3) 0.012(3) -0.006(4)
C64 0.046(4) 0.032(4) 0.031(4) -0.002(3) 0.020(3) 0.000(3)
C65 0.035(4) 0.023(3) 0.025(3) 0.000(3) 0.014(3) 0.001(3)
B1 0.023(3) 0.018(3) 0.021(3) -0.001(3) 0.009(3) -0.002(3)
N7 0.046(5) 0.052(5) 0.073(6) -0.008(5) 0.026(4) 0.004(4)
C66 0.027(3) 0.039(4) 0.040(4) 0.001(3) 0.012(3) -0.005(3)
C67 0.045(5) 0.048(6) 0.067(6) -0.017(5) 0.030(5) -0.013(4)
N8 0.067(7) 0.058(6) 0.086(8) -0.024(6) 0.022(6) -0.013(5)
C68 0.046(5) 0.038(5) 0.064(6) -0.003(5) 0.008(5) -0.010(4)
C69 0.057(6) 0.058(7) 0.068(7) -0.005(6) 0.025(5) -0.015(6)

loop_
_atom_type_symbol
_atom_type_description
_atom_type_scat_dispersion_real
_atom_type_scat_dispersion_imag
_atom_type_scat_source
C C 0.0181 0.0091 'International Tables Vol C Tables 4.2.6.8 and 6.1.1.4'
H H 0.0000 0.0000 'International Tables Vol C Tables 4.2.6.8 and 6.1.1.4'
B B 0.0090 0.0039 'International Tables Vol C Tables 4.2.6.8 and 6.1.1.4'
Br Br -0.6763 1.2805 'International Tables Vol C Tables 4.2.6.8 and 6.1.1.4'
N N 0.0311 0.0180 'International Tables Vol C Tables 4.2.6.8 and 6.1.1.4'
O O 0.0492 0.0322 'International Tables Vol C Tables 4.2.6.8 and 6.1.1.4'
P P 0.2955 0.4335 'International Tables Vol C Tables 4.2.6.8 and 6.1.1.4'
Pt Pt -4.5932 6.9264 'International Tables Vol C Tables 4.2.6.8 and 6.1.1.4'
W W -5.4734 5.5774 'International Tables Vol C Tables 4.2.6.8 and 6.1.1.4'

loop_
_exptl_crystal_face_index_h
_exptl_crystal_face_index_k
_exptl_crystal_face_index_l
_exptl_crystal_face_perp_dist
-7 1 8 0.0536
7 0 -8 0.0329
1 -7 3 0.0872
-1 7 -3 0.1012
0 0 12 0.0228
1 0 -12 0.0134
-7 3 2 0.0582
7 -3 0 0.0593

loop_
_geom_angle_atom_site_label_1
_geom_angle_atom_site_label_2
_geom_angle_atom_site_label_3
_geom_angle
_geom_angle_site_symmetry_1
_geom_angle_site_symmetry_3
_geom_angle_publ_flag
P1 Pt1 Br1 92.41(5) . . ?
P2 Pt1 Br1 177.66(5) . . ?
P2 Pt1 P1 85.44(6) . . ?
C1 Pt1 Br1 90.13(18) . . ?
C1 Pt1 P1 174.76(19) . . ?
C1 Pt1 P2 91.94(19) . . ?
N3 W1 N1 79.0(2) . . ?
N3 W1 N5 83.79(19) . . ?
N5 W1 N1 79.8(2) . . ?
C1 W1 N1 177.3(3) . . ?
C1 W1 N3 101.3(2) . . ?
C1 W1 N5 103.0(2) . . ?
C1 W1 C2 84.8(3) . . ?
C1 W1 C3 85.4(3) . . ?
C2 W1 N1 94.8(2) . . ?
C2 W1 N3 173.7(3) . . ?
C2 W1 N5 96.4(2) . . ?
C2 W1 C3 83.6(3) . . ?
C3 W1 N1 91.9(3) . . ?
C3 W1 N3 95.4(2) . . ?
C3 W1 N5 171.6(2) . . ?
C20 P1 Pt1 106.4(2) . . ?
C30 P1 Pt1 122.4(2) . . ?
C30 P1 C20 105.3(3) . . ?
C40 P1 Pt1 112.6(2) . . ?
C40 P1 C20 103.5(3) . . ?
C40 P1 C30 104.9(3) . . ?
C21 P2 Pt1 107.3(2) . . ?
C50 P2 Pt1 114.5(2) . . ?
C50 P2 C21 102.2(3) . . ?
C60 P2 Pt1 117.6(2) . . ?
C60 P2 C21 104.7(3) . . ?
C60 P2 C50 108.9(3) . . ?
N2 N1 W1 119.9(5) . . ?
C5 N1 W1 134.5(5) . . ?
C5 N1 N2 105.3(6) . . ?
N1 N2 B1 119.4(5) . . ?
C7 N2 N1 110.5(6) . . ?
C7 N2 B1 130.1(6) . . ?
N4 N3 W1 121.7(4) . . ?
C10 N3 W1 131.6(5) . . ?
C10 N3 N4 106.7(5) . . ?
N3 N4 B1 120.3(5) . . ?
C12 N4 N3 109.7(5) . . ?
C12 N4 B1 129.9(6) . . ?
N6 N5 W1 121.5(4) . . ?
C15 N5 W1 131.5(4) . . ?
C15 N5 N6 107.0(5) . . ?
N5 N6 B1 119.7(5) . . ?
C17 N6 N5 109.5(6) . . ?
C17 N6 B1 130.7(6) . . ?
W1 C1 Pt1 172.7(4) . . ?
O1 C2 W1 177.0(7) . . ?
O2 C3 W1 177.1(7) . . ?
H4A C4 H4B 109.5 . . ?
H4A C4 H4C 109.5 . . ?
H4B C4 H4C 109.5 . . ?
C5 C4 H4A 109.5 . . ?
C5 C4 H4B 109.5 . . ?
C5 C4 H4C 109.5 . . ?
N1 C5 C4 121.9(7) . . ?
N1 C5 C6 109.9(7) . . ?
C6 C5 C4 128.2(7) . . ?
C5 C6 H6 126.7 . . ?
C7 C6 C5 106.5(7) . . ?
C7 C6 H6 126.7 . . ?
N2 C7 C6 107.8(7) . . ?
N2 C7 C8 122.4(7) . . ?
C6 C7 C8 129.7(7) . . ?
C7 C8 H8A 109.5 . . ?
C7 C8 H8B 109.5 . . ?
C7 C8 H8C 109.5 . . ?
H8A C8 H8B 109.5 . . ?
H8A C8 H8C 109.5 . . ?
H8B C8 H8C 109.5 . . ?
H9A C9 H9B 109.5 . . ?
H9A C9 H9C 109.5 . . ?
H9B C9 H9C 109.5 . . ?
C10 C9 H9A 109.5 . . ?
C10 C9 H9B 109.5 . . ?
C10 C9 H9C 109.5 . . ?
N3 C10 C9 122.4(6) . . ?
N3 C10 C11 109.3(7) . . ?
C11 C10 C9 128.3(6) . . ?
C10 C11 H11 126.7 . . ?
C12 C11 C10 106.6(6) . . ?
C12 C11 H11 126.7 . . ?
N4 C12 C11 107.8(6) . . ?
N4 C12 C13 122.7(7) . . ?
C11 C12 C13 129.4(7) . . ?
C12 C13 H13A 109.5 . . ?
C12 C13 H13B 109.5 . . ?
C12 C13 H13C 109.5 . . ?
H13A C13 H13B 109.5 . . ?
H13A C13 H13C 109.5 . . ?
H13B C13 H13C 109.5 . . ?
H14A C14 H14B 109.5 . . ?
H14A C14 H14C 109.5 . . ?
H14B C14 H14C 109.5 . . ?
C15 C14 H14A 109.5 . . ?
C15 C14 H14B 109.5 . . ?
C15 C14 H14C 109.5 . . ?
N5 C15 C14 122.6(6) . . ?
N5 C15 C16 109.4(6) . . ?
C16 C15 C14 127.9(6) . . ?
C15 C16 H16 126.9 . . ?
C17 C16 C15 106.1(6) . . ?
C17 C16 H16 126.9 . . ?
N6 C17 C16 108.0(6) . . ?
N6 C17 C18 122.0(7) . . ?
C16 C17 C18 130.0(7) . . ?
C17 C18 H18A 109.5 . . ?
C17 C18 H18B 109.5 . . ?
C17 C18 H18C 109.5 . . ?
H18A C18 H18B 109.5 . . ?
H18A C18 H18C 109.5 . . ?
H18B C18 H18C 109.5 . . ?
P1 C20 H20A 110.2 . . ?
P1 C20 H20B 110.2 . . ?
H20A C20 H20B 108.5 . . ?
C21 C20 P1 107.7(5) . . ?
C21 C20 H20A 110.2 . . ?
C21 C20 H20B 110.2 . . ?
P2 C21 H21A 110.1 . . ?
P2 C21 H21B 110.1 . . ?
C20 C21 P2 107.8(5) . . ?
C20 C21 H21A 110.1 . . ?
C20 C21 H21B 110.1 . . ?
H21A C21 H21B 108.5 . . ?
C31 C30 P1 122.2(6) . . ?
C35 C30 P1 118.5(5) . . ?
C35 C30 C31 119.2(6) . . ?
C30 C31 H31 120.0 . . ?
C32 C31 C30 120.0(8) . . ?
C32 C31 H31 120.0 . . ?
C31 C32 H32 119.8 . . ?
C33 C32 C31 120.3(7) . . ?
C33 C32 H32 119.8 . . ?
C32 C33 H33 119.8 . . ?
C32 C33 C34 120.4(7) . . ?
C34 C33 H33 119.8 . . ?
C33 C34 H34 120.2 . . ?
C33 C34 C35 119.5(8) . . ?
C35 C34 H34 120.2 . . ?
C30 C35 C34 120.6(7) . . ?
C30 C35 H35 119.7 . . ?
C34 C35 H35 119.7 . . ?
C41 C40 P1 120.8(5) . . ?
C41 C40 C45 118.8(6) . . ?
C45 C40 P1 120.3(5) . . ?
C40 C41 H41 119.7 . . ?
C42 C41 C40 120.6(7) . . ?
C42 C41 H41 119.7 . . ?
C41 C42 H42 119.8 . . ?
C43 C42 C41 120.4(7) . . ?
C43 C42 H42 119.8 . . ?
C42 C43 H43 120.1 . . ?
C44 C43 C42 119.8(7) . . ?
C44 C43 H43 120.1 . . ?
C43 C44 H44 119.7 . . ?
C43 C44 C45 120.5(7) . . ?
C45 C44 H44 119.7 . . ?
C40 C45 H45 120.1 . . ?
C44 C45 C40 119.8(7) . . ?
C44 C45 H45 120.1 . . ?
C51 C50 P2 121.0(6) . . ?
C55 C50 P2 118.7(6) . . ?
C55 C50 C51 120.1(7) . . ?
C50 C51 H51 120.1 . . ?
C52 C51 C50 119.7(8) . . ?
C52 C51 H51 120.1 . . ?
C51 C52 H52 119.9 . . ?
C51 C52 C53 120.2(9) . . ?
C53 C52 H52 119.9 . . ?
C52 C53 H53 120.1 . . ?
C54 C53 C52 119.9(8) . . ?
C54 C53 H53 120.1 . . ?
C53 C54 H54 119.8 . . ?
C53 C54 C55 120.5(8) . . ?
C55 C54 H54 119.8 . . ?
C50 C55 C54 119.7(8) . . ?
C50 C55 H55 120.2 . . ?
C54 C55 H55 120.2 . . ?
C61 C60 P2 123.3(5) . . ?
C61 C60 C65 119.5(6) . . ?
C65 C60 P2 117.2(5) . . ?
C60 C61 H61 120.1 . . ?
C60 C61 C62 119.8(7) . . ?
C62 C61 H61 120.1 . . ?
C61 C62 H62 120.0 . . ?
C63 C62 C61 120.1(8) . . ?
C63 C62 H62 120.0 . . ?
C62 C63 H63 119.7 . . ?
C62 C63 C64 120.6(7) . . ?
C64 C63 H63 119.7 . . ?
C63 C64 H64 120.2 . . ?
C65 C64 C63 119.6(7) . . ?
C65 C64 H64 120.2 . . ?
C60 C65 H65 119.8 . . ?
C64 C65 C60 120.4(7) . . ?
C64 C65 H65 119.8 . . ?
N2 B1 H1 109(5) . . ?
N4 B1 N2 111.0(5) . . ?
N4 B1 N6 109.3(5) . . ?
N4 B1 H1 115(4) . . ?
N6 B1 N2 107.8(5) . . ?
N6 B1 H1 105(5) . . ?
N7 C66 C67 179.3(12) . . ?
C66 C67 H67A 109.5 . . ?
C66 C67 H67B 109.5 . . ?
C66 C67 H67C 109.5 . . ?
H67A C67 H67B 109.5 . . ?
H67A C67 H67C 109.5 . . ?
H67B C67 H67C 109.5 . . ?
N8 C68 C69 178.4(15) . . ?
C68 C69 H69A 109.5 . . ?
C68 C69 H69B 109.5 . . ?
C68 C69 H69C 109.5 . . ?
H69A C69 H69B 109.5 . . ?
H69A C69 H69C 109.5 . . ?
H69B C69 H69C 109.5 . . ?

loop_
_geom_bond_atom_site_label_1
_geom_bond_atom_site_label_2
_geom_bond_distance
_geom_bond_site_symmetry_2
_geom_bond_publ_flag
Pt1 Br1 2.4747(8) . ?
Pt1 P1 2.3312(16) . ?
Pt1 P2 2.2248(16) . ?
Pt1 C1 1.990(7) . ?
W1 N1 2.334(6) . ?
W1 N3 2.227(5) . ?
W1 N5 2.247(5) . ?
W1 C1 1.833(7) . ?
W1 C2 1.990(8) . ?
W1 C3 1.993(8) . ?
P1 C20 1.830(7) . ?
P1 C30 1.819(7) . ?
P1 C40 1.815(7) . ?
P2 C21 1.841(7) . ?
P2 C50 1.820(7) . ?
P2 C60 1.806(7) . ?
O1 C2 1.134(10) . ?
O2 C3 1.136(10) . ?
N1 N2 1.381(8) . ?
N1 C5 1.348(10) . ?
N2 C7 1.345(9) . ?
N2 B1 1.553(9) . ?
N3 N4 1.378(8) . ?
N3 C10 1.339(9) . ?
N4 C12 1.355(8) . ?
N4 B1 1.528(9) . ?
N5 N6 1.383(8) . ?
N5 C15 1.339(8) . ?
N6 C17 1.347(9) . ?
N6 B1 1.543(9) . ?
C4 H4A 0.9600 . ?
C4 H4B 0.9600 . ?
C4 H4C 0.9600 . ?
C4 C5 1.502(11) . ?
C5 C6 1.394(11) . ?
C6 H6 0.9300 . ?
C6 C7 1.359(12) . ?
C7 C8 1.505(11) . ?
C8 H8A 0.9600 . ?
C8 H8B 0.9600 . ?
C8 H8C 0.9600 . ?
C9 H9A 0.9600 . ?
C9 H9B 0.9600 . ?
C9 H9C 0.9600 . ?
C9 C10 1.497(10) . ?
C10 C11 1.403(11) . ?
C11 H11 0.9300 . ?
C11 C12 1.364(11) . ?
C12 C13 1.494(10) . ?
C13 H13A 0.9600 . ?
C13 H13B 0.9600 . ?
C13 H13C 0.9600 . ?
C14 H14A 0.9600 . ?
C14 H14B 0.9600 . ?
C14 H14C 0.9600 . ?
C14 C15 1.482(9) . ?
C15 C16 1.400(10) . ?
C16 H16 0.9300 . ?
C16 C17 1.382(10) . ?
C17 C18 1.499(10) . ?
C18 H18A 0.9600 . ?
C18 H18B 0.9600 . ?
C18 H18C 0.9600 . ?
C20 H20A 0.9700 . ?
C20 H20B 0.9700 . ?
C20 C21 1.526(9) . ?
C21 H21A 0.9700 . ?
C21 H21B 0.9700 . ?
C30 C31 1.398(10) . ?
C30 C35 1.385(11) . ?
C31 H31 0.9300 . ?
C31 C32 1.391(11) . ?
C32 H32 0.9300 . ?
C32 C33 1.369(14) . ?
C33 H33 0.9300 . ?
C33 C34 1.390(12) . ?
C34 H34 0.9300 . ?
C34 C35 1.391(10) . ?
C35 H35 0.9300 . ?
C40 C41 1.402(9) . ?
C40 C45 1.403(9) . ?
C41 H41 0.9300 . ?
C41 C42 1.385(10) . ?
C42 H42 0.9300 . ?
C42 C43 1.385(11) . ?
C43 H43 0.9300 . ?
C43 C44 1.383(12) . ?
C44 H44 0.9300 . ?
C44 C45 1.400(10) . ?
C45 H45 0.9300 . ?
C50 C51 1.402(11) . ?
C50 C55 1.386(10) . ?
C51 H51 0.9300 . ?
C51 C52 1.374(11) . ?
C52 H52 0.9300 . ?
C52 C53 1.400(14) . ?
C53 H53 0.9300 . ?
C53 C54 1.375(15) . ?
C54 H54 0.9300 . ?
C54 C55 1.389(11) . ?
C55 H55 0.9300 . ?
C60 C61 1.388(10) . ?
C60 C65 1.403(10) . ?
C61 H61 0.9300 . ?
C61 C62 1.394(10) . ?
C62 H62 0.9300 . ?
C62 C63 1.378(13) . ?
C63 H63 0.9300 . ?
C63 C64 1.388(13) . ?
C64 H64 0.9300 . ?
C64 C65 1.380(11) . ?
C65 H65 0.9300 . ?
B1 H1 1.15(3) . ?
N7 C66 1.151(13) . ?
C66 C67 1.435(13) . ?
C67 H67A 0.9600 . ?
C67 H67B 0.9600 . ?
C67 H67C 0.9600 . ?
N8 C68 1.131(17) . ?
C68 C69 1.441(17) . ?
C69 H69A 0.9600 . ?
C69 H69B 0.9600 . ?
C69 H69C 0.9600 . ?

loop_
_geom_torsion_atom_site_label_1
_geom_torsion_atom_site_label_2
_geom_torsion_atom_site_label_3
_geom_torsion_atom_site_label_4
_geom_torsion
_geom_torsion_site_symmetry_1
_geom_torsion_site_symmetry_2
_geom_torsion_site_symmetry_3
_geom_torsion_site_symmetry_4
_geom_torsion_publ_flag
Pt1 P1 C20 C21 -39.0(5) . . . . ?
Pt1 P1 C30 C31 -101.0(6) . . . . ?
Pt1 P1 C30 C35 75.8(5) . . . . ?
Pt1 P1 C40 C41 171.4(5) . . . . ?
Pt1 P1 C40 C45 -4.8(6) . . . . ?
Pt1 P2 C21 C20 -46.5(5) . . . . ?
Pt1 P2 C50 C51 -177.5(5) . . . . ?
Pt1 P2 C50 C55 7.9(7) . . . . ?
Pt1 P2 C60 C61 110.0(6) . . . . ?
Pt1 P2 C60 C65 -67.4(6) . . . . ?
W1 N1 N2 C7 -173.0(4) . . . . ?
W1 N1 N2 B1 5.5(7) . . . . ?
W1 N1 C5 C4 -6.6(11) . . . . ?
W1 N1 C5 C6 172.4(5) . . . . ?
W1 N3 N4 C12 175.5(4) . . . . ?
W1 N3 N4 B1 -7.1(8) . . . . ?
W1 N3 C10 C9 3.5(11) . . . . ?
W1 N3 C10 C11 -176.1(5) . . . . ?
W1 N5 N6 C17 -178.2(4) . . . . ?
W1 N5 N6 B1 5.3(7) . . . . ?
W1 N5 C15 C14 -2.1(10) . . . . ?
W1 N5 C15 C16 178.2(5) . . . . ?
P1 C20 C21 P2 54.5(5) . . . . ?
P1 C30 C31 C32 178.2(6) . . . . ?
P1 C30 C35 C34 -178.2(6) . . . . ?
P1 C40 C41 C42 -175.9(6) . . . . ?
P1 C40 C45 C44 176.6(6) . . . . ?
P2 C50 C51 C52 -176.1(6) . . . . ?
P2 C50 C55 C54 174.3(6) . . . . ?
P2 C60 C61 C62 -177.8(6) . . . . ?
P2 C60 C65 C64 177.1(6) . . . . ?
N1 N2 C7 C6 -1.1(8) . . . . ?
N1 N2 C7 C8 177.1(6) . . . . ?
N1 N2 B1 N4 55.0(7) . . . . ?
N1 N2 B1 N6 -64.7(7) . . . . ?
N1 C5 C6 C7 -0.8(9) . . . . ?
N2 N1 C5 C4 -178.9(7) . . . . ?
N2 N1 C5 C6 0.1(8) . . . . ?
N3 N4 C12 C11 1.9(8) . . . . ?
N3 N4 C12 C13 -174.8(7) . . . . ?
N3 N4 B1 N2 -55.8(8) . . . . ?
N3 N4 B1 N6 63.0(7) . . . . ?
N3 C10 C11 C12 1.0(9) . . . . ?
N4 N3 C10 C9 179.8(6) . . . . ?
N4 N3 C10 C11 0.2(8) . . . . ?
N5 N6 C17 C16 -0.7(8) . . . . ?
N5 N6 C17 C18 179.3(6) . . . . ?
N5 N6 B1 N2 59.3(7) . . . . ?
N5 N6 B1 N4 -61.5(7) . . . . ?
N5 C15 C16 C17 0.5(8) . . . . ?
N6 N5 C15 C14 178.6(6) . . . . ?
N6 N5 C15 C16 -1.0(7) . . . . ?
C4 C5 C6 C7 178.1(7) . . . . ?
C5 N1 N2 C7 0.6(7) . . . . ?
C5 N1 N2 B1 179.2(6) . . . . ?
C5 C6 C7 N2 1.1(8) . . . . ?
C5 C6 C7 C8 -176.9(8) . . . . ?
C7 N2 B1 N4 -126.7(7) . . . . ?
C7 N2 B1 N6 113.6(7) . . . . ?
C9 C10 C11 C12 -178.7(7) . . . . ?
C10 N3 N4 C12 -1.3(7) . . . . ?
C10 N3 N4 B1 176.1(6) . . . . ?
C10 C11 C12 N4 -1.7(8) . . . . ?
C10 C11 C12 C13 174.6(8) . . . . ?
C12 N4 B1 N2 121.0(7) . . . . ?
C12 N4 B1 N6 -120.2(7) . . . . ?
C14 C15 C16 C17 -179.1(7) . . . . ?
C15 N5 N6 C17 1.1(7) . . . . ?
C15 N5 N6 B1 -175.4(6) . . . . ?
C15 C16 C17 N6 0.1(8) . . . . ?
C15 C16 C17 C18 -180.0(7) . . . . ?
C17 N6 B1 N2 -116.3(7) . . . . ?
C17 N6 B1 N4 122.9(7) . . . . ?
C20 P1 C30 C31 20.4(6) . . . . ?
C20 P1 C30 C35 -162.8(5) . . . . ?
C20 P1 C40 C41 56.9(6) . . . . ?
C20 P1 C40 C45 -119.2(6) . . . . ?
C21 P2 C50 C51 66.9(6) . . . . ?
C21 P2 C50 C55 -107.8(6) . . . . ?
C21 P2 C60 C61 -131.1(6) . . . . ?
C21 P2 C60 C65 51.6(6) . . . . ?
C30 P1 C20 C21 -170.3(4) . . . . ?
C30 P1 C40 C41 -53.3(7) . . . . ?
C30 P1 C40 C45 130.6(6) . . . . ?
C30 C31 C32 C33 0.2(12) . . . . ?
C31 C30 C35 C34 -1.3(10) . . . . ?
C31 C32 C33 C34 -2.0(12) . . . . ?
C32 C33 C34 C35 2.1(12) . . . . ?
C33 C34 C35 C30 -0.4(11) . . . . ?
C35 C30 C31 C32 1.4(11) . . . . ?
C40 P1 C20 C21 79.9(5) . . . . ?
C40 P1 C30 C31 129.2(6) . . . . ?
C40 P1 C30 C35 -54.0(6) . . . . ?
C40 C41 C42 C43 -0.8(11) . . . . ?
C41 C40 C45 C44 0.4(11) . . . . ?
C41 C42 C43 C44 0.7(11) . . . . ?
C42 C43 C44 C45 0.0(12) . . . . ?
C43 C44 C45 C40 -0.5(12) . . . . ?
C45 C40 C41 C42 0.3(11) . . . . ?
C50 P2 C21 C20 74.2(5) . . . . ?
C50 P2 C60 C61 -22.4(7) . . . . ?
C50 P2 C60 C65 160.3(6) . . . . ?
C50 C51 C52 C53 2.2(12) . . . . ?
C51 C50 C55 C54 -0.4(11) . . . . ?
C51 C52 C53 C54 -0.9(13) . . . . ?
C52 C53 C54 C55 -1.1(13) . . . . ?
C53 C54 C55 C50 1.8(13) . . . . ?
C55 C50 C51 C52 -1.5(11) . . . . ?
C60 P2 C21 C20 -172.2(5) . . . . ?
C60 P2 C50 C51 -43.5(7) . . . . ?
C60 P2 C50 C55 141.8(6) . . . . ?
C60 C61 C62 C63 0.2(12) . . . . ?
C61 C60 C65 C64 -0.4(11) . . . . ?
C61 C62 C63 C64 1.2(13) . . . . ?
C62 C63 C64 C65 -2.1(13) . . . . ?
C63 C64 C65 C60 1.7(12) . . . . ?
C65 C60 C61 C62 -0.6(11) . . . . ?
B1 N2 C7 C6 -179.5(6) . . . . ?
B1 N2 C7 C8 -1.3(11) . . . . ?
B1 N4 C12 C11 -175.2(7) . . . . ?
B1 N4 C12 C13 8.2(12) . . . . ?
B1 N6 C17 C16 175.2(6) . . . . ?
B1 N6 C17 C18 -4.7(11) . . . . ?

loop_
_exptl_oxdiff_crystal_face_indexfrac_h
_exptl_oxdiff_crystal_face_indexfrac_k
_exptl_oxdiff_crystal_face_indexfrac_l
_exptl_oxdiff_crystal_face_x
_exptl_oxdiff_crystal_face_y
_exptl_oxdiff_crystal_face_z
-7.3829 1.1633 7.5389 0.0641 0.2762 0.9590
7.3485 0.0460 -8.1773 -0.1042 -0.4433 -0.8903
1.0082 -6.5556 2.5493 0.2059 0.8572 -0.4721
-0.9295 6.5570 -2.6375 -0.2070 -0.8621 0.4626
-0.2926 0.1318 12.2838 -0.7681 0.5889 0.2515
0.5291 -0.2314 -12.3783 0.7610 -0.5836 -0.2836
-7.0628 2.9722 2.0919 0.2592 -0.1960 0.9457
6.7616 -2.8437 0.3964 -0.4014 0.3050 -0.8636
